data_7236214
loop_
_publ_author_name
'Hu, Xiao-Hui'
'Pu, Xiao-Qiu'
'Liu, Rui'
'Cui, Chun-Xiao'
'Yang, Jun'
'Yang, Xian-Jin'

_publ_section_title
;
 A facile access to cis-dihydrofurobenzofuran from
 2-(2,5-dihydro-furan-2-yl)-phenol
;
_journal_issue 63
_journal_name_full 'RSC Advances'
_journal_page_first 58613
_journal_paper_doi 10.1039/C6RA06840E
_journal_volume 6
_journal_year 2016
_chemical_formula_sum 'C6.5 H6.5 N6.5 O6.5'
_chemical_formula_weight 279.68
_chemical_name_systematic 7-Nitro-3-phenyl-3a,8b-dihydrofuro[3,2-b]benzofuran
_space_group_IT_number 2
_space_group_name_Hall '-P 1'
_space_group_name_H-M_alt 'P -1'
_symmetry_cell_setting triclinic
_symmetry_space_group_name_H-M 'P -1'
_atom_sites_solution_hydrogens geom
_atom_sites_solution_primary direct
_atom_sites_solution_secondary difmap
_audit_creation_method SHELXL-97
_audit_update_record
;
2016-01-16 deposited with the CCDC.
2016-05-27 downloaded from the CCDC.
;
_cell_angle_alpha 76.2550(10)
_cell_angle_beta 64.1090(10)
_cell_angle_gamma 88.5710(10)
_cell_formula_units_Z 4
_cell_length_a 10.6863(5)
_cell_length_b 11.6232(6)
_cell_length_c 11.9288(6)
_cell_measurement_temperature 296(2)
_cell_volume 1289.50(11)
_computing_structure_refinement 'SHELXL-97 (Sheldrick, 2008)'
_computing_structure_solution 'SHELXS-97 (Sheldrick, 2008)'
_diffrn_ambient_temperature 296(2)
_diffrn_measured_fraction_theta_full 0.994
_diffrn_measured_fraction_theta_max 0.994
_diffrn_radiation_monochromator graphite
_diffrn_radiation_source 'fine-focus sealed tube'
_diffrn_radiation_type MoK\a
_diffrn_radiation_wavelength 0.71073
_diffrn_reflns_av_R_equivalents 0.0316
_diffrn_reflns_av_sigmaI/netI 0.0315
_diffrn_reflns_limit_h_max 12
_diffrn_reflns_limit_h_min -12
_diffrn_reflns_limit_k_max 13
_diffrn_reflns_limit_k_min -12
_diffrn_reflns_limit_l_max 14
_diffrn_reflns_limit_l_min -13
_diffrn_reflns_number 15110
_diffrn_reflns_theta_full 25.01
_diffrn_reflns_theta_max 25.01
_diffrn_reflns_theta_min 1.81
_exptl_absorpt_coefficient_mu 0.129
_exptl_absorpt_correction_T_max 0.9671
_exptl_absorpt_correction_T_min 0.9476
_exptl_absorpt_correction_type multi-scan
_exptl_absorpt_process_details sadabs
_exptl_crystal_colour yellow
_exptl_crystal_density_diffrn 1.441
_exptl_crystal_density_method 'not measured'
_exptl_crystal_description block
_exptl_crystal_F_000 572
_exptl_crystal_recrystallization_method 'Re-crystallisation from solvent: '
_exptl_crystal_size_max 0.42
_exptl_crystal_size_mid 0.39
_exptl_crystal_size_min 0.26
_refine_diff_density_max 0.177
_refine_diff_density_min -0.231
_refine_diff_density_rms 0.040
_refine_ls_extinction_method none
_refine_ls_goodness_of_fit_ref 1.040
_refine_ls_hydrogen_treatment constr
_refine_ls_matrix_type full
_refine_ls_number_parameters 379
_refine_ls_number_reflns 4517
_refine_ls_number_restraints 0
_refine_ls_restrained_S_all 1.040
_refine_ls_R_factor_all 0.0592
_refine_ls_R_factor_gt 0.0406
_refine_ls_shift/su_max 0.000
_refine_ls_shift/su_mean 0.000
_refine_ls_structure_factor_coef Fsqd
_refine_ls_weighting_details 'calc w=1/[\s^2^(Fo^2^)+(0.0674P)^2^+0.2839P] where P=(Fo^2^+2Fc^2^)/3'
_refine_ls_weighting_scheme calc
_refine_ls_wR_factor_gt 0.1110
_refine_ls_wR_factor_ref 0.1289
_reflns_number_gt 3384
_reflns_number_total 4517
_reflns_threshold_expression >2sigma(I)
_cod_data_source_file c6ra06840e2.cif
_cod_data_source_block z
_cod_depositor_comments
;
The following automatic conversions were performed:

data item '_symmetry_cell_setting' value 'Triclinic' was changed to
'triclinic' in accordance with the
/home/saulius/struct/COD-crude-data/automatic-downloads/DataCite-retrospective/RSC/depositions/lib/dictionaries/cif_core.dic
dictionary named 'cif_core.dic' version 2.4.2 last updated on
2011-04-26.

Automatic conversion script
Id: cif_fix_values 6909 2019-04-08 15:41:33Z antanas 
;
_cod_original_sg_symbol_H-M P-1
_cod_original_formula_sum 'C6.50 H6.50 N6.50 O6.50'
_cod_database_code 7236214

loop_
_symmetry_equiv_pos_as_xyz
'x, y, z'
'-x, -y, -z'

loop_
_atom_site_label
_atom_site_type_symbol
_atom_site_fract_x
_atom_site_fract_y
_atom_site_fract_z
_atom_site_U_iso_or_equiv
_atom_site_adp_type
_atom_site_occupancy
_atom_site_symmetry_multiplicity
_atom_site_calc_flag
_atom_site_refinement_flags
O5 O 0.22867(17) 0.50043(15) 0.36442(17) 0.0718(5) Uani 1 1 d .
O6 O 0.39217(19) 0.45449(16) 0.42155(18) 0.0800(6) Uani 1 1 d .
O7 O 0.88808(14) 0.74092(12) 0.06149(14) 0.0512(4) Uani 1 1 d .
O8 O 0.66685(13) 0.93191(11) 0.02118(12) 0.0425(3) Uani 1 1 d .
N2 N 0.34601(19) 0.51929(16) 0.35430(18) 0.0541(5) Uani 1 1 d .
C17 C 0.93404(19) 1.13678(17) -0.19088(19) 0.0407(5) Uani 1 1 d .
H17A H 0.8567 1.1480 -0.1189 0.049 Uiso 1 1 calc R
C18 C 0.9972(2) 1.23121(19) -0.2985(2) 0.0465(5) Uani 1 1 d .
H18A H 0.9616 1.3050 -0.2981 0.056 Uiso 1 1 calc R
C19 C 1.1118(2) 1.2172(2) -0.4058(2) 0.0517(6) Uani 1 1 d .
H19A H 1.1542 1.2810 -0.4775 0.062 Uiso 1 1 calc R
C20 C 1.1633(2) 1.1071(2) -0.4057(2) 0.0593(6) Uani 1 1 d .
H20A H 1.2412 1.0968 -0.4777 0.071 Uiso 1 1 calc R
C21 C 1.1002(2) 1.0126(2) -0.3001(2) 0.0519(5) Uani 1 1 d .
H21A H 1.1349 0.9386 -0.3026 0.062 Uiso 1 1 calc R
C22 C 0.98492(18) 1.02521(17) -0.18911(18) 0.0373(4) Uani 1 1 d .
C23 C 0.92099(18) 0.92556(17) -0.07487(18) 0.0375(4) Uani 1 1 d .
C24 C 0.9634(2) 0.81737(18) -0.0552(2) 0.0457(5) Uani 1 1 d .
H24A H 1.0413 0.7950 -0.1186 0.055 Uiso 1 1 calc R
C25 C 0.77879(19) 0.80710(17) 0.13621(19) 0.0423(5) Uani 1 1 d .
H25A H 0.7871 0.8150 0.2127 0.051 Uiso 1 1 calc R
C26 C 0.63719(19) 0.75457(16) 0.16924(17) 0.0371(4) Uani 1 1 d .
C27 C 0.5616(2) 0.65075(17) 0.25442(18) 0.0414(5) Uani 1 1 d .
H27A H 0.5961 0.5995 0.3049 0.050 Uiso 1 1 calc R
C28 C 0.43220(19) 0.62611(17) 0.26159(18) 0.0416(5) Uani 1 1 d .
C29 C 0.3793(2) 0.70055(19) 0.18660(19) 0.0457(5) Uani 1 1 d .
H29A H 0.2923 0.6800 0.1933 0.055 Uiso 1 1 calc R
C30 C 0.45486(19) 0.80479(19) 0.10229(19) 0.0447(5) Uani 1 1 d .
H30A H 0.4207 0.8558 0.0514 0.054 Uiso 1 1 calc R
C31 C 0.58326(18) 0.83081(16) 0.09620(16) 0.0354(4) Uani 1 1 d .
C32 C 0.79169(19) 0.92839(17) 0.04428(18) 0.0389(4) Uani 1 1 d .
H32A H 0.7999 0.9940 0.0799 0.047 Uiso 1 1 calc R
O1 O 0.43935(16) 0.61467(15) -0.14616(16) 0.0691(5) Uani 1 1 d .
O2 O 0.26928(17) 0.72422(15) -0.08809(16) 0.0678(5) Uani 1 1 d .
O3 O -0.22892(15) 0.42228(14) 0.28126(15) 0.0620(5) Uani 1 1 d .
O4 O -0.00022(15) 0.27141(12) 0.35294(14) 0.0510(4) Uani 1 1 d .
N1 N 0.32025(18) 0.62920(17) -0.07436(17) 0.0502(4) Uani 1 1 d .
C1 C -0.4500(2) 0.0974(2) 0.5802(2) 0.0525(5) Uani 1 1 d .
H1A H -0.5026 0.1346 0.5395 0.063 Uiso 1 1 calc R
C2 C -0.5040(2) -0.0084(2) 0.6739(2) 0.0581(6) Uani 1 1 d .
H2A H -0.5917 -0.0423 0.6946 0.070 Uiso 1 1 calc R
C3 C -0.4289(3) -0.0638(2) 0.7368(2) 0.0601(6) Uani 1 1 d .
H3A H -0.4656 -0.1348 0.7999 0.072 Uiso 1 1 calc R
C4 C -0.3001(3) -0.0137(2) 0.7060(2) 0.0607(6) Uani 1 1 d .
H4A H -0.2497 -0.0501 0.7493 0.073 Uiso 1 1 calc R
C5 C -0.2442(2) 0.09082(19) 0.6108(2) 0.0506(5) Uani 1 1 d .
H5A H -0.1556 0.1230 0.5898 0.061 Uiso 1 1 calc R
C6 C -0.3180(2) 0.14864(17) 0.54598(18) 0.0421(5) Uani 1 1 d .
C7 C -0.2576(2) 0.25975(18) 0.44574(19) 0.0442(5) Uani 1 1 d .
C8 C -0.1271(2) 0.32862(17) 0.41814(19) 0.0452(5) Uani 1 1 d .
H8A H -0.1312 0.3452 0.4964 0.054 Uiso 1 1 calc R
C9 C 0.0842(2) 0.35179(17) 0.24353(19) 0.0426(5) Uani 1 1 d .
C10 C 0.2210(2) 0.33666(19) 0.1642(2) 0.0524(5) Uani 1 1 d .
H10A H 0.2604 0.2666 0.1821 0.063 Uiso 1 1 calc R
C11 C 0.2967(2) 0.42781(19) 0.0587(2) 0.0489(5) Uani 1 1 d .
H11A H 0.3891 0.4205 0.0042 0.059 Uiso 1 1 calc R
C12 C 0.2350(2) 0.53091(18) 0.03347(18) 0.0420(5) Uani 1 1 d .
C13 C 0.0979(2) 0.54562(17) 0.11052(18) 0.0416(5) Uani 1 1 d .
H13A H 0.0579 0.6150 0.0914 0.050 Uiso 1 1 calc R
C14 C 0.0226(2) 0.45444(17) 0.21631(18) 0.0399(4) Uani 1 1 d .
C15 C -0.1229(2) 0.44307(18) 0.3214(2) 0.0488(5) Uani 1 1 d .
H15A H -0.1404 0.5114 0.3594 0.059 Uiso 1 1 calc R
C16 C -0.3037(2) 0.3184(2) 0.3631(2) 0.0563(6) Uani 1 1 d .
H16A H -0.3832 0.2899 0.3613 0.068 Uiso 1 1 calc R

loop_
_atom_site_aniso_label
_atom_site_aniso_U_11
_atom_site_aniso_U_22
_atom_site_aniso_U_33
_atom_site_aniso_U_23
_atom_site_aniso_U_13
_atom_site_aniso_U_12
O5 0.0529(10) 0.0672(11) 0.0792(12) -0.0049(9) -0.0203(8) -0.0219(8)
O6 0.0699(11) 0.0589(11) 0.0816(13) 0.0203(10) -0.0256(10) -0.0098(9)
O7 0.0399(8) 0.0439(8) 0.0625(9) 0.0023(7) -0.0243(7) 0.0056(6)
O8 0.0342(7) 0.0387(8) 0.0453(8) 0.0024(6) -0.0156(6) 0.0023(6)
N2 0.0479(11) 0.0434(11) 0.0550(11) -0.0079(9) -0.0101(9) -0.0069(9)
C17 0.0322(9) 0.0439(12) 0.0430(11) -0.0076(9) -0.0157(8) 0.0025(8)
C18 0.0459(11) 0.0409(12) 0.0536(12) -0.0030(10) -0.0270(10) -0.0019(9)
C19 0.0545(13) 0.0514(14) 0.0419(12) 0.0015(10) -0.0205(10) -0.0145(11)
C20 0.0572(13) 0.0625(16) 0.0423(12) -0.0167(11) -0.0055(10) -0.0065(12)
C21 0.0525(12) 0.0438(12) 0.0484(12) -0.0154(10) -0.0104(10) 0.0008(10)
C22 0.0324(9) 0.0391(11) 0.0406(10) -0.0085(8) -0.0169(8) -0.0031(8)
C23 0.0339(9) 0.0363(11) 0.0447(11) -0.0097(9) -0.0197(8) 0.0006(8)
C24 0.0342(10) 0.0462(13) 0.0521(12) -0.0072(10) -0.0176(9) 0.0017(9)
C25 0.0410(10) 0.0432(12) 0.0438(11) -0.0037(9) -0.0232(9) 0.0010(9)
C26 0.0371(10) 0.0366(11) 0.0372(10) -0.0063(8) -0.0176(8) 0.0017(8)
C27 0.0439(11) 0.0387(11) 0.0388(10) -0.0034(9) -0.0191(9) 0.0039(9)
C28 0.0384(10) 0.0346(11) 0.0422(11) -0.0092(9) -0.0093(9) -0.0002(8)
C29 0.0321(10) 0.0515(13) 0.0485(12) -0.0108(10) -0.0142(9) 0.0016(9)
C30 0.0348(10) 0.0513(13) 0.0451(11) -0.0046(10) -0.0190(9) 0.0077(9)
C31 0.0348(9) 0.0347(10) 0.0307(9) -0.0047(8) -0.0111(8) 0.0045(8)
C32 0.0372(10) 0.0371(11) 0.0415(10) -0.0061(8) -0.0184(8) -0.0019(8)
O1 0.0433(9) 0.0726(12) 0.0638(10) -0.0047(9) -0.0056(8) 0.0050(8)
O2 0.0591(10) 0.0481(10) 0.0699(11) 0.0065(8) -0.0160(8) 0.0064(8)
O3 0.0458(8) 0.0581(10) 0.0644(10) 0.0157(8) -0.0241(8) 0.0010(7)
O4 0.0510(8) 0.0379(8) 0.0562(9) 0.0025(7) -0.0239(7) 0.0044(6)
N1 0.0444(10) 0.0523(12) 0.0491(10) -0.0068(9) -0.0194(9) 0.0021(8)
C1 0.0487(12) 0.0544(14) 0.0485(12) -0.0106(10) -0.0173(10) 0.0040(10)
C2 0.0516(13) 0.0563(15) 0.0487(13) -0.0113(11) -0.0068(11) -0.0089(11)
C3 0.0780(16) 0.0451(13) 0.0410(12) -0.0023(10) -0.0156(12) -0.0097(12)
C4 0.0859(17) 0.0472(14) 0.0522(13) -0.0011(11) -0.0385(13) -0.0050(12)
C5 0.0631(13) 0.0438(12) 0.0466(12) -0.0041(10) -0.0290(11) -0.0069(10)
C6 0.0504(12) 0.0376(11) 0.0349(10) -0.0106(8) -0.0150(9) 0.0020(9)
C7 0.0485(11) 0.0407(11) 0.0398(11) -0.0083(9) -0.0173(9) 0.0049(9)
C8 0.0523(12) 0.0384(11) 0.0414(11) -0.0067(9) -0.0192(9) 0.0012(9)
C9 0.0475(11) 0.0340(11) 0.0499(12) -0.0076(9) -0.0263(10) 0.0029(9)
C10 0.0497(12) 0.0370(12) 0.0707(15) -0.0093(11) -0.0295(11) 0.0131(10)
C11 0.0412(11) 0.0456(12) 0.0582(13) -0.0147(10) -0.0200(10) 0.0102(9)
C12 0.0418(11) 0.0413(12) 0.0426(11) -0.0083(9) -0.0195(9) 0.0024(9)
C13 0.0441(11) 0.0366(11) 0.0430(11) -0.0043(9) -0.0215(9) 0.0070(9)
C14 0.0433(11) 0.0341(11) 0.0428(11) -0.0080(8) -0.0206(9) 0.0069(8)
C15 0.0504(12) 0.0376(12) 0.0493(12) -0.0065(9) -0.0162(10) 0.0056(9)
C16 0.0459(12) 0.0566(14) 0.0539(13) 0.0044(11) -0.0199(10) -0.0034(10)

loop_
_atom_type_symbol
_atom_type_description
_atom_type_scat_dispersion_real
_atom_type_scat_dispersion_imag
_atom_type_scat_source
C C 0.0033 0.0016 'International Tables Vol C Tables 4.2.6.8 and 6.1.1.4'
H H 0.0000 0.0000 'International Tables Vol C Tables 4.2.6.8 and 6.1.1.4'
N N 0.0061 0.0033 'International Tables Vol C Tables 4.2.6.8 and 6.1.1.4'
O O 0.0106 0.0060 'International Tables Vol C Tables 4.2.6.8 and 6.1.1.4'

loop_
_geom_angle_atom_site_label_1
_geom_angle_atom_site_label_2
_geom_angle_atom_site_label_3
_geom_angle
C24 O7 C25 106.17(14)
C31 O8 C32 107.71(13)
O6 N2 O5 122.82(19)
O6 N2 C28 118.51(19)
O5 N2 C28 118.6(2)
C18 C17 C22 120.80(19)
C18 C17 H17A 119.6
C22 C17 H17A 119.6
C19 C18 C17 120.8(2)
C19 C18 H18A 119.6
C17 C18 H18A 119.6
C18 C19 C20 119.1(2)
C18 C19 H19A 120.4
C20 C19 H19A 120.4
C21 C20 C19 120.5(2)
C21 C20 H20A 119.8
C19 C20 H20A 119.8
C20 C21 C22 121.4(2)
C20 C21 H21A 119.3
C22 C21 H21A 119.3
C17 C22 C21 117.38(18)
C17 C22 C23 121.25(17)
C21 C22 C23 121.37(18)
C24 C23 C22 128.20(18)
C24 C23 C32 106.79(17)
C22 C23 C32 125.01(17)
C23 C24 O7 117.08(18)
C23 C24 H24A 121.5
O7 C24 H24A 121.5
O7 C25 C26 111.32(16)
O7 C25 C32 106.07(15)
C26 C25 C32 103.06(14)
O7 C25 H25A 112.0
C26 C25 H25A 112.0
C32 C25 H25A 112.0
C27 C26 C31 120.75(17)
C27 C26 C25 130.98(17)
C31 C26 C25 108.27(16)
C26 C27 C28 116.90(18)
C26 C27 H27A 121.5
C28 C27 H27A 121.5
C27 C28 C29 122.57(18)
C27 C28 N2 118.81(18)
C29 C28 N2 118.60(18)
C30 C29 C28 120.27(18)
C30 C29 H29A 119.9
C28 C29 H29A 119.9
C29 C30 C31 117.42(18)
C29 C30 H30A 121.3
C31 C30 H30A 121.3
O8 C31 C30 123.98(17)
O8 C31 C26 113.96(16)
C30 C31 C26 122.06(17)
O8 C32 C23 111.31(15)
O8 C32 C25 106.68(14)
C23 C32 C25 103.53(15)
O8 C32 H32A 111.6
C23 C32 H32A 111.6
C25 C32 H32A 111.6
C16 O3 C15 105.63(16)
C9 O4 C8 107.20(14)
O1 N1 O2 122.66(18)
O1 N1 C12 119.11(18)
O2 N1 C12 118.22(17)
C2 C1 C6 120.8(2)
C2 C1 H1A 119.6
C6 C1 H1A 119.6
C3 C2 C1 120.5(2)
C3 C2 H2A 119.8
C1 C2 H2A 119.8
C4 C3 C2 119.5(2)
C4 C3 H3A 120.3
C2 C3 H3A 120.3
C3 C4 C5 120.5(2)
C3 C4 H4A 119.8
C5 C4 H4A 119.8
C4 C5 C6 121.1(2)
C4 C5 H5A 119.4
C6 C5 H5A 119.4
C5 C6 C1 117.58(19)
C5 C6 C7 120.50(18)
C1 C6 C7 121.93(19)
C16 C7 C6 128.7(2)
C16 C7 C8 106.80(18)
C6 C7 C8 124.48(18)
O4 C8 C7 112.91(16)
O4 C8 C15 106.66(15)
C7 C8 C15 103.24(17)
O4 C8 H8A 111.2
C7 C8 H8A 111.2
C15 C8 H8A 111.2
O4 C9 C10 124.39(18)
O4 C9 C14 113.98(17)
C10 C9 C14 121.62(18)
C11 C10 C9 118.23(19)
C11 C10 H10A 120.9
C9 C10 H10A 120.9
C10 C11 C12 119.72(19)
C10 C11 H11A 120.1
C12 C11 H11A 120.1
C13 C12 C11 122.37(19)
C13 C12 N1 118.96(18)
C11 C12 N1 118.60(18)
C14 C13 C12 117.75(18)
C14 C13 H13A 121.1
C12 C13 H13A 121.1
C13 C14 C9 120.28(18)
C13 C14 C15 131.67(18)
C9 C14 C15 107.98(17)
O3 C15 C14 113.15(17)
O3 C15 C8 106.20(16)
C14 C15 C8 102.73(16)
O3 C15 H15A 111.4
C14 C15 H15A 111.4
C8 C15 H15A 111.4
C7 C16 O3 116.8(2)
C7 C16 H16A 121.6
O3 C16 H16A 121.6

loop_
_geom_bond_atom_site_label_1
_geom_bond_atom_site_label_2
_geom_bond_distance
O5 N2 1.226(2)
O6 N2 1.222(2)
O7 C24 1.358(2)
O7 C25 1.457(2)
O8 C31 1.354(2)
O8 C32 1.473(2)
N2 C28 1.459(2)
C17 C18 1.385(3)
C17 C22 1.393(3)
C17 H17A 0.9300
C18 C19 1.373(3)
C18 H18A 0.9300
C19 C20 1.380(3)
C19 H19A 0.9300
C20 C21 1.373(3)
C20 H20A 0.9300
C21 C22 1.397(3)
C21 H21A 0.9300
C22 C23 1.463(3)
C23 C24 1.329(3)
C23 C32 1.495(3)
C24 H24A 0.9300
C25 C26 1.493(2)
C25 C32 1.534(3)
C25 H25A 0.9800
C26 C27 1.375(3)
C26 C31 1.387(3)
C27 C28 1.381(3)
C27 H27A 0.9300
C28 C29 1.385(3)
C29 C30 1.376(3)
C29 H29A 0.9300
C30 C31 1.379(3)
C30 H30A 0.9300
C32 H32A 0.9800
O1 N1 1.220(2)
O2 N1 1.227(2)
O3 C16 1.362(3)
O3 C15 1.453(3)
O4 C9 1.351(2)
O4 C8 1.472(2)
N1 C12 1.456(3)
C1 C2 1.383(3)
C1 C6 1.391(3)
C1 H1A 0.9300
C2 C3 1.375(3)
C2 H2A 0.9300
C3 C4 1.365(3)
C3 H3A 0.9300
C4 C5 1.382(3)
C4 H4A 0.9300
C5 C6 1.390(3)
C5 H5A 0.9300
C6 C7 1.466(3)
C7 C16 1.330(3)
C7 C8 1.491(3)
C8 C15 1.527(3)
C8 H8A 0.9800
C9 C10 1.387(3)
C9 C14 1.388(3)
C10 C11 1.372(3)
C10 H10A 0.9300
C11 C12 1.387(3)
C11 H11A 0.9300
C12 C13 1.381(3)
C13 C14 1.372(3)
C13 H13A 0.9300
C14 C15 1.495(3)
C15 H15A 0.9800
C16 H16A 0.9300

loop_
_geom_torsion_atom_site_label_1
_geom_torsion_atom_site_label_2
_geom_torsion_atom_site_label_3
_geom_torsion_atom_site_label_4
_geom_torsion
C22 C17 C18 C19 -0.3(3)
C17 C18 C19 C20 0.5(3)
C18 C19 C20 C21 0.4(3)
C19 C20 C21 C22 -1.5(3)
C18 C17 C22 C21 -0.8(3)
C18 C17 C22 C23 178.56(17)
C20 C21 C22 C17 1.7(3)
C20 C21 C22 C23 -177.67(19)
C17 C22 C23 C24 -174.63(19)
C21 C22 C23 C24 4.7(3)
C17 C22 C23 C32 5.4(3)
C21 C22 C23 C32 -175.32(18)
C22 C23 C24 O7 177.98(17)
C32 C23 C24 O7 -2.0(2)
C25 O7 C24 C23 -2.0(2)
C24 O7 C25 C26 116.39(17)
C24 O7 C25 C32 4.99(19)
O7 C25 C26 C27 71.8(3)
C32 C25 C26 C27 -174.9(2)
O7 C25 C26 C31 -108.24(17)
C32 C25 C26 C31 5.1(2)
C31 C26 C27 C28 1.0(3)
C25 C26 C27 C28 -179.09(19)
C26 C27 C28 C29 0.6(3)
C26 C27 C28 N2 -177.60(17)
O6 N2 C28 C27 -0.8(3)
O5 N2 C28 C27 176.82(19)
O6 N2 C28 C29 -179.1(2)
O5 N2 C28 C29 -1.5(3)
C27 C28 C29 C30 -1.1(3)
N2 C28 C29 C30 177.06(17)
C28 C29 C30 C31 0.1(3)
C32 O8 C31 C30 178.28(18)
C32 O8 C31 C26 -0.9(2)
C29 C30 C31 O8 -177.62(17)
C29 C30 C31 C26 1.5(3)
C27 C26 C31 O8 177.12(16)
C25 C26 C31 O8 -2.8(2)
C27 C26 C31 C30 -2.1(3)
C25 C26 C31 C30 177.97(18)
C31 O8 C32 C23 116.41(16)
C31 O8 C32 C25 4.14(19)
C24 C23 C32 O8 -109.39(17)
C22 C23 C32 O8 70.6(2)
C24 C23 C32 C25 4.9(2)
C22 C23 C32 C25 -175.13(16)
O7 C25 C32 O8 111.57(15)
C26 C25 C32 O8 -5.51(19)
O7 C25 C32 C23 -5.97(18)
C26 C25 C32 C23 -123.05(16)
C6 C1 C2 C3 1.2(3)
C1 C2 C3 C4 -0.1(3)
C2 C3 C4 C5 -1.1(4)
C3 C4 C5 C6 1.2(4)
C4 C5 C6 C1 -0.1(3)
C4 C5 C6 C7 179.68(19)
C2 C1 C6 C5 -1.0(3)
C2 C1 C6 C7 179.16(19)
C5 C6 C7 C16 170.3(2)
C1 C6 C7 C16 -9.9(3)
C5 C6 C7 C8 -9.4(3)
C1 C6 C7 C8 170.41(19)
C9 O4 C8 C7 124.67(17)
C9 O4 C8 C15 12.0(2)
C16 C7 C8 O4 -106.5(2)
C6 C7 C8 O4 73.3(2)
C16 C7 C8 C15 8.3(2)
C6 C7 C8 C15 -171.97(18)
C8 O4 C9 C10 171.29(19)
C8 O4 C9 C14 -7.9(2)
O4 C9 C10 C11 -177.35(19)
C14 C9 C10 C11 1.8(3)
C9 C10 C11 C12 -0.7(3)
C10 C11 C12 C13 -0.7(3)
C10 C11 C12 N1 176.11(19)
O1 N1 C12 C13 -176.58(19)
O2 N1 C12 C13 4.4(3)
O1 N1 C12 C11 6.5(3)
O2 N1 C12 C11 -172.58(19)
C11 C12 C13 C14 0.9(3)
N1 C12 C13 C14 -175.88(17)
C12 C13 C14 C9 0.2(3)
C12 C13 C14 C15 176.7(2)
O4 C9 C14 C13 177.64(17)
C10 C9 C14 C13 -1.6(3)
O4 C9 C14 C15 0.4(2)
C10 C9 C14 C15 -178.87(19)
C16 O3 C15 C14 122.50(19)
C16 O3 C15 C8 10.6(2)
C13 C14 C15 O3 76.0(3)
C9 C14 C15 O3 -107.12(19)
C13 C14 C15 C8 -169.9(2)
C9 C14 C15 C8 6.9(2)
O4 C8 C15 O3 107.75(17)
C7 C8 C15 O3 -11.4(2)
O4 C8 C15 C14 -11.3(2)
C7 C8 C15 C14 -130.49(17)
C6 C7 C16 O3 178.30(19)
C8 C7 C16 O3 -1.9(3)
C15 O3 C16 C7 -5.7(3)
